data_7056868
loop_
_publ_author_name
'Li, Lili'
'Wu, Wen Xin'
'Liu, Zheng Fei'
'Jin, Wei Jun'

_publ_section_title
;
 Effect of geometry factors on the priority of \s-hole&#x22EF;\p and
 \p-hole&#x22EF;\p bond in phosphorescent cocrystals formed by pyrene or
 phenanthrene and trihaloperfluorobenzenes
;
_journal_issue 13
_journal_name_full 'New Journal of Chemistry'
_journal_page_first 10633
_journal_paper_doi 10.1039/C7NJ04536K
_journal_volume 42
_journal_year 2018
_chemical_formula_moiety 'Br3 C6 F3, C14 H10'
_chemical_formula_sum 'C20 H10 Br3 F3'
_chemical_formula_weight 547.01
_space_group_crystal_system monoclinic
_space_group_IT_number 14
_space_group_name_Hall '-P 2yn'
_space_group_name_H-M_alt 'P 1 21/n 1'
_symmetry_space_group_name_Hall '-P 2yn'
_symmetry_space_group_name_H-M 'P 1 21/n 1'
_atom_sites_solution_hydrogens geom
_audit_creation_date 2017-07-17
_audit_creation_method
;
Olex2 1.2
(compiled 2017.03.28 svn.r3405 for OlexSys, GUI svn.r5337)
;
_audit_update_record
;
2017-11-16 deposited with the CCDC.
2018-01-08 downloaded from the CCDC.
;
_cell_angle_alpha 90
_cell_angle_beta 98.8850(10)
_cell_angle_gamma 90
_cell_formula_units_Z 4
_cell_length_a 10.95830(10)
_cell_length_b 14.36850(10)
_cell_length_c 11.38620(10)
_cell_measurement_reflns_used 8744
_cell_measurement_temperature 100.01(10)
_cell_measurement_theta_max 73.2690
_cell_measurement_theta_min 4.0820
_cell_volume 1771.29(3)
_computing_cell_refinement 'CrysAlisPro 1.171.38.46 (Rigaku OD, 2015)'
_computing_data_collection 'CrysAlisPro 1.171.38.46 (Rigaku OD, 2015)'
_computing_data_reduction 'CrysAlisPro 1.171.38.46 (Rigaku OD, 2015)'
_computing_molecular_graphics 'Olex2 (Dolomanov et al., 2009)'
_computing_publication_material 'Olex2 (Dolomanov et al., 2009)'
_computing_structure_refinement 'ShelXL (Sheldrick, 2015)'
_diffrn_ambient_environment N~2~
_diffrn_ambient_temperature 100.01(10)
_diffrn_detector 'CCD plate'
_diffrn_detector_area_resol_mean 5.3127
_diffrn_detector_type AtlasS2
_diffrn_measured_fraction_theta_full 1.000
_diffrn_measured_fraction_theta_max 0.985
_diffrn_measurement_details
;
List of Runs (angles in degrees, time in seconds):

  # Type    Start    End  Width  t~exp~   \w     \q     \k     \f   Frames
#--------------------------------------------------------------------------
  1  \w    -30.00  24.00   1.00    1.00    --  -41.49  57.00 -60.00   54
  2  \w     36.00 115.00   1.00    1.00    --   41.49  37.00-120.00   79
  3  \w     81.00 111.00   1.00    1.00    --  107.52  61.00-180.00   30
  4  \w    145.00 178.00   1.00    1.00    --  107.52  61.00-180.00   33
  5  \w    139.00 165.00   1.00    1.00    --  107.52  77.00 -30.00   26
  6  \w    144.00 174.00   1.00    1.00    --  107.52 125.00  30.00   30
  7  \w    100.00 178.00   1.00    1.00    --  107.52  45.00 -60.00   78
  8  \w     78.00 113.00   1.00    1.00    --  107.52  77.00 -30.00   35
  9  \w     44.00 178.00   1.00    1.00    --  107.52   0.00  90.00  134
 10  \w     92.00 118.00   1.00    1.00    --  107.52-125.00 -60.00   26
 11  \w     39.00  90.00   1.00    1.00    --   41.49-125.00 -60.00   51
 12  \w     41.00 136.00   1.00    1.00    --  107.52 -61.00 -30.00   95
 13  \w     75.00 118.00   1.00    1.00    --  107.52-125.00 150.00   43
 14  \w     39.00  66.00   1.00    1.00    --  107.52-125.00 150.00   27
 15  \w     31.00 117.00   1.00    1.00    --  107.52 -77.00 120.00   86
 16  \w     25.00 108.00   1.00    1.00    --  107.52 -94.00 -30.00   83
 17  \w     34.00 106.00   1.00    1.00    --  107.52 -45.00-180.00   72
 18  \w    -67.00  32.00   1.00    1.00    --  -41.49  57.00 150.00   99
 19  \w   -107.00 -17.00   1.00    1.00    --  -41.49 -57.00   0.00   90
;
_diffrn_measurement_device 'four-circle diffractometer'
_diffrn_measurement_device_type 'SuperNova, Dual, Cu at zero, AtlasS2'
_diffrn_measurement_method '\w scans'
_diffrn_orient_matrix_type 'CrysAlisPro convention (1999,Acta A55,543-557)'
_diffrn_orient_matrix_UB_11 -0.1070949000
_diffrn_orient_matrix_UB_12 0.0683133000
_diffrn_orient_matrix_UB_13 0.0067025000
_diffrn_orient_matrix_UB_21 -0.0560735000
_diffrn_orient_matrix_UB_22 -0.0249476000
_diffrn_orient_matrix_UB_23 -0.1286384000
_diffrn_orient_matrix_UB_31 -0.0748824000
_diffrn_orient_matrix_UB_32 -0.0788307000
_diffrn_orient_matrix_UB_33 0.0466009000
_diffrn_radiation_monochromator mirror
_diffrn_radiation_probe x-ray
_diffrn_radiation_type CuK\a
_diffrn_radiation_wavelength 1.54184
_diffrn_reflns_av_R_equivalents 0.0183
_diffrn_reflns_av_unetI/netI 0.0163
_diffrn_reflns_Laue_measured_fraction_full 1.000
_diffrn_reflns_Laue_measured_fraction_max 0.985
_diffrn_reflns_limit_h_max 12
_diffrn_reflns_limit_h_min -13
_diffrn_reflns_limit_k_max 17
_diffrn_reflns_limit_k_min -17
_diffrn_reflns_limit_l_max 13
_diffrn_reflns_limit_l_min -14
_diffrn_reflns_number 12059
_diffrn_reflns_point_group_measured_fraction_full 1.000
_diffrn_reflns_point_group_measured_fraction_max 0.985
_diffrn_reflns_theta_full 67.684
_diffrn_reflns_theta_max 73.422
_diffrn_reflns_theta_min 4.993
_diffrn_source 'micro-focus sealed X-ray tube'
_diffrn_source_type 'SuperNova (Cu) X-ray Source'
_exptl_absorpt_coefficient_mu 8.739
_exptl_absorpt_correction_T_max 1.00000
_exptl_absorpt_correction_T_min 0.68619
_exptl_absorpt_correction_type multi-scan
_exptl_absorpt_process_details
;
CrysAlisPro 1.171.38.46 (Rigaku Oxford Diffraction, 2015)
Empirical absorption correction using spherical harmonics,
 implemented in SCALE3 ABSPACK scaling algorithm.
;
_exptl_crystal_colour 'light orange'
_exptl_crystal_density_diffrn 2.051
_exptl_crystal_description block
_exptl_crystal_F_000 1048
_exptl_crystal_size_max 0.2
_exptl_crystal_size_mid 0.2
_exptl_crystal_size_min 0.15
_refine_diff_density_max 0.327
_refine_diff_density_min -0.362
_refine_diff_density_rms 0.063
_refine_ls_extinction_method none
_refine_ls_goodness_of_fit_ref 1.087
_refine_ls_hydrogen_treatment constr
_refine_ls_matrix_type full
_refine_ls_number_parameters 235
_refine_ls_number_reflns 3517
_refine_ls_number_restraints 0
_refine_ls_restrained_S_all 1.087
_refine_ls_R_factor_all 0.0192
_refine_ls_R_factor_gt 0.0176
_refine_ls_shift/su_max 0.000
_refine_ls_shift/su_mean 0.000
_refine_ls_structure_factor_coef Fsqd
_refine_ls_weighting_details 'w=1/[\s^2^(Fo^2^)+(0.0203P)^2^+0.9160P] where P=(Fo^2^+2Fc^2^)/3'
_refine_ls_weighting_scheme calc
_refine_ls_wR_factor_gt 0.0428
_refine_ls_wR_factor_ref 0.0435
_reflns_Friedel_coverage 0.000
_reflns_number_gt 3360
_reflns_number_total 3517
_reflns_threshold_expression 'I > 2\s(I)'
_cod_data_source_file c7nj04536k2.cif
_cod_data_source_block 20170713b
_cod_depositor_comments 'Adding full bibliography for 7056866--7056869.cif.'
_cod_database_code 7056868
_shelx_shelxl_version_number 2014/7
_chemical_oxdiff_formula c1h1f1Br1
_shelx_space_group_comment
;
The symmetry employed for this shelxl refinement is uniquely defined
by the following loop, which should always be used as a source of
symmetry information in preference to the above space-group names.
They are only intended as comments.
;
_reflns_odcompleteness_completeness 99.97
_reflns_odcompleteness_iscentric 1
_reflns_odcompleteness_theta 67.13
_olex2_refinement_description
;
1. Fixed Uiso
 At 1.2 times of:
  All C(H) groups
2.a Aromatic/amide H refined with riding coordinates:
 C19(H19), C10(H10), C18(H18), C16(H16), C7(H7), C9(H9), C8(H8), C13(H13),
 C15(H15), C14(H14)
;
_olex2_submission_special_instructions 'No special instructions were received'
_oxdiff_exptl_absorpt_empirical_details
;
Empirical correction (ABSPACK) includes:
- Absorption correction using spherical harmonics
- Frame scaling
;
_oxdiff_exptl_absorpt_empirical_full_max 1.593
_oxdiff_exptl_absorpt_empirical_full_min 0.750

loop_
_space_group_symop_operation_xyz
'x, y, z'
'-x+1/2, y+1/2, -z+1/2'
'-x, -y, -z'
'x-1/2, -y-1/2, z-1/2'

loop_
_atom_site_label
_atom_site_type_symbol
_atom_site_fract_x
_atom_site_fract_y
_atom_site_fract_z
_atom_site_U_iso_or_equiv
_atom_site_adp_type
_atom_site_occupancy
_atom_site_site_symmetry_order
_atom_site_calc_flag
_atom_site_refinement_flags_posn
Br3 Br 0.27304(2) 0.28283(2) 0.44304(2) 0.01746(6) Uani 1 1 d .
Br2 Br 0.39868(2) 0.00241(2) 0.13372(2) 0.01965(6) Uani 1 1 d .
Br1 Br 0.49889(2) 0.38074(2) 0.04497(2) 0.01869(6) Uani 1 1 d .
F3 F 0.37622(10) 0.40452(7) 0.26348(10) 0.0190(2) Uani 1 1 d .
F1 F 0.48919(10) 0.17123(8) 0.01252(9) 0.0187(2) Uani 1 1 d .
F2 F 0.30621(10) 0.09043(8) 0.34542(10) 0.0192(2) Uani 1 1 d .
C6 C 0.38357(16) 0.31439(12) 0.23625(16) 0.0134(3) Uani 1 1 d .
C11 C 0.39976(16) 0.75818(13) 0.45541(16) 0.0135(3) Uani 1 1 d .
C2 C 0.43974(16) 0.19626(13) 0.10834(16) 0.0136(3) Uani 1 1 d .
C4 C 0.34754(16) 0.15524(12) 0.27687(15) 0.0135(3) Uani 1 1 d .
C19 C 0.34191(17) 0.63057(13) 0.58096(17) 0.0172(4) Uani 1 1 d .
H19 H 0.3357 0.5671 0.5949 0.021 Uiso 1 1 calc R
C10 C 0.44756(16) 0.78605(13) 0.35224(16) 0.0159(4) Uani 1 1 d .
H10 H 0.4544 0.8491 0.3360 0.019 Uiso 1 1 calc R
C17 C 0.31459(16) 0.78997(13) 0.64056(16) 0.0145(4) Uani 1 1 d .
C5 C 0.34058(16) 0.24803(13) 0.30780(16) 0.0137(3) Uani 1 1 d .
C3 C 0.39570(16) 0.12792(12) 0.17695(16) 0.0136(3) Uani 1 1 d .
C18 C 0.30530(17) 0.69156(14) 0.65824(16) 0.0177(4) Uani 1 1 d .
H18 H 0.2735 0.6695 0.7241 0.021 Uiso 1 1 calc R
C20 C 0.39044(16) 0.66142(13) 0.47735(16) 0.0139(3) Uani 1 1 d .
C1 C 0.43441(16) 0.28974(12) 0.13651(16) 0.0133(3) Uani 1 1 d .
C12 C 0.36039(16) 0.82413(12) 0.53897(16) 0.0131(3) Uani 1 1 d .
C16 C 0.27912(17) 0.85383(15) 0.72365(17) 0.0198(4) Uani 1 1 d .
H16 H 0.2503 0.8316 0.7910 0.024 Uiso 1 1 calc R
C7 C 0.42828(17) 0.59675(13) 0.39721(17) 0.0178(4) Uani 1 1 d .
H7 H 0.4220 0.5334 0.4117 0.021 Uiso 1 1 calc R
C9 C 0.48401(17) 0.72128(14) 0.27560(16) 0.0190(4) Uani 1 1 d .
H9 H 0.5153 0.7410 0.2084 0.023 Uiso 1 1 calc R
C8 C 0.47436(17) 0.62604(14) 0.29784(17) 0.0192(4) Uani 1 1 d .
H8 H 0.4990 0.5827 0.2456 0.023 Uiso 1 1 calc R
C13 C 0.36641(17) 0.92147(13) 0.52344(18) 0.0188(4) Uani 1 1 d .
H13 H 0.3955 0.9451 0.4569 0.023 Uiso 1 1 calc R
C15 C 0.28664(18) 0.94801(15) 0.70643(19) 0.0238(4) Uani 1 1 d .
H15 H 0.2631 0.9893 0.7618 0.029 Uiso 1 1 calc R
C14 C 0.33005(19) 0.98176(14) 0.60498(19) 0.0234(4) Uani 1 1 d .
H14 H 0.3343 1.0456 0.5928 0.028 Uiso 1 1 calc R

loop_
_atom_site_aniso_label
_atom_site_aniso_U_11
_atom_site_aniso_U_22
_atom_site_aniso_U_33
_atom_site_aniso_U_23
_atom_site_aniso_U_13
_atom_site_aniso_U_12
Br3 0.01614(10) 0.02566(11) 0.01118(9) -0.00179(7) 0.00399(7) 0.00338(7)
Br2 0.02556(11) 0.01037(10) 0.02299(11) -0.00206(7) 0.00366(8) 0.00012(7)
Br1 0.02362(11) 0.01519(10) 0.01876(10) 0.00387(7) 0.00797(8) -0.00289(7)
F3 0.0255(6) 0.0113(5) 0.0210(6) -0.0037(4) 0.0063(5) 0.0010(4)
F1 0.0236(6) 0.0186(6) 0.0164(5) -0.0034(4) 0.0112(4) 0.0000(4)
F2 0.0224(6) 0.0181(5) 0.0183(5) 0.0067(4) 0.0070(4) -0.0013(4)
C6 0.0137(8) 0.0108(8) 0.0152(8) -0.0022(7) 0.0004(7) 0.0006(6)
C11 0.0100(8) 0.0175(9) 0.0126(8) 0.0001(7) 0.0003(6) 0.0014(6)
C2 0.0122(8) 0.0171(9) 0.0120(8) -0.0020(7) 0.0031(7) 0.0013(7)
C4 0.0122(8) 0.0139(8) 0.0141(8) 0.0054(7) 0.0013(7) -0.0014(6)
C19 0.0175(9) 0.0152(9) 0.0181(9) 0.0043(7) 0.0007(7) -0.0039(7)
C10 0.0139(8) 0.0185(9) 0.0150(9) 0.0037(7) 0.0018(7) 0.0013(7)
C17 0.0105(8) 0.0192(9) 0.0135(8) -0.0008(7) 0.0006(7) -0.0009(6)
C5 0.0113(8) 0.0186(9) 0.0111(8) -0.0020(7) 0.0014(7) 0.0021(7)
C3 0.0148(8) 0.0093(8) 0.0166(9) -0.0009(6) 0.0024(7) 0.0005(6)
C18 0.0165(9) 0.0225(10) 0.0143(9) 0.0049(7) 0.0032(7) -0.0032(7)
C20 0.0123(8) 0.0159(9) 0.0131(8) 0.0001(7) 0.0001(7) -0.0008(7)
C1 0.0134(8) 0.0134(9) 0.0130(8) 0.0018(6) 0.0024(7) -0.0012(6)
C12 0.0101(8) 0.0163(9) 0.0128(8) 0.0006(7) 0.0008(6) 0.0004(6)
C16 0.0149(9) 0.0302(11) 0.0152(9) -0.0023(8) 0.0048(7) -0.0004(8)
C7 0.0166(9) 0.0175(9) 0.0186(9) -0.0021(7) -0.0003(7) 0.0017(7)
C9 0.0146(9) 0.0309(11) 0.0115(9) 0.0017(7) 0.0019(7) 0.0009(7)
C8 0.0163(9) 0.0264(10) 0.0145(9) -0.0062(7) 0.0014(7) 0.0026(7)
C13 0.0166(9) 0.0175(9) 0.0223(10) 0.0013(7) 0.0035(7) 0.0000(7)
C15 0.0204(10) 0.0248(11) 0.0268(11) -0.0087(8) 0.0055(8) 0.0031(8)
C14 0.0215(10) 0.0171(10) 0.0318(11) -0.0027(8) 0.0051(8) 0.0011(7)

loop_
_atom_type_symbol
_atom_type_description
_atom_type_scat_dispersion_real
_atom_type_scat_dispersion_imag
_atom_type_scat_source
C C 0.0181 0.0091 'International Tables Vol C Tables 4.2.6.8 and 6.1.1.4'
H H 0.0000 0.0000 'International Tables Vol C Tables 4.2.6.8 and 6.1.1.4'
Br Br -0.6763 1.2805 'International Tables Vol C Tables 4.2.6.8 and 6.1.1.4'
F F 0.0727 0.0534 'International Tables Vol C Tables 4.2.6.8 and 6.1.1.4'

loop_
_geom_angle_atom_site_label_1
_geom_angle_atom_site_label_2
_geom_angle_atom_site_label_3
_geom_angle
F3 C6 C5 119.53(16)
F3 C6 C1 118.94(16)
C5 C6 C1 121.53(16)
C10 C11 C20 117.98(16)
C10 C11 C12 122.91(17)
C20 C11 C12 119.11(16)
F1 C2 C3 119.22(16)
F1 C2 C1 119.07(16)
C1 C2 C3 121.71(16)
F2 C4 C5 119.02(16)
F2 C4 C3 119.26(16)
C3 C4 C5 121.72(16)
C18 C19 H19 119.3
C18 C19 C20 121.41(17)
C20 C19 H19 119.3
C11 C10 H10 119.5
C9 C10 C11 121.03(17)
C9 C10 H10 119.5
C12 C17 C18 119.84(17)
C16 C17 C18 120.85(17)
C16 C17 C12 119.30(17)
C6 C5 Br3 120.87(14)
C6 C5 C4 118.49(16)
C4 C5 Br3 120.64(14)
C2 C3 Br2 120.83(13)
C4 C3 Br2 120.96(13)
C4 C3 C2 118.20(16)
C19 C18 C17 121.02(17)
C19 C18 H18 119.5
C17 C18 H18 119.5
C11 C20 C19 119.51(16)
C7 C20 C11 119.72(17)
C7 C20 C19 120.76(17)
C6 C1 Br1 120.69(13)
C2 C1 Br1 120.95(13)
C2 C1 C6 118.33(16)
C17 C12 C11 119.09(16)
C13 C12 C11 122.60(17)
C13 C12 C17 118.31(17)
C17 C16 H16 119.5
C15 C16 C17 121.03(18)
C15 C16 H16 119.5
C20 C7 H7 119.5
C8 C7 C20 120.90(18)
C8 C7 H7 119.5
C10 C9 H9 119.7
C10 C9 C8 120.61(18)
C8 C9 H9 119.7
C7 C8 C9 119.76(18)
C7 C8 H8 120.1
C9 C8 H8 120.1
C12 C13 H13 119.5
C14 C13 C12 121.06(18)
C14 C13 H13 119.5
C16 C15 H15 120.2
C16 C15 C14 119.64(18)
C14 C15 H15 120.2
C13 C14 C15 120.64(19)
C13 C14 H14 119.7
C15 C14 H14 119.7

loop_
_geom_bond_atom_site_label_1
_geom_bond_atom_site_label_2
_geom_bond_distance
Br3 C5 1.8765(17)
Br2 C3 1.8709(17)
Br1 C1 1.8769(17)
F3 C6 1.337(2)
F1 C2 1.340(2)
F2 C4 1.338(2)
C6 C5 1.383(3)
C6 C1 1.386(2)
C11 C10 1.416(2)
C11 C20 1.419(3)
C11 C12 1.455(2)
C2 C3 1.387(2)
C2 C1 1.384(2)
C4 C5 1.384(3)
C4 C3 1.383(2)
C19 H19 0.9300
C19 C18 1.346(3)
C19 C20 1.437(3)
C10 H10 0.9300
C10 C9 1.377(3)
C17 C18 1.434(3)
C17 C12 1.418(2)
C17 C16 1.415(3)
C18 H18 0.9300
C20 C7 1.409(3)
C12 C13 1.412(3)
C16 H16 0.9300
C16 C15 1.372(3)
C7 H7 0.9300
C7 C8 1.374(3)
C9 H9 0.9300
C9 C8 1.399(3)
C8 H8 0.9300
C13 H13 0.9300
C13 C14 1.373(3)
C15 H15 0.9300
C15 C14 1.402(3)
C14 H14 0.9300

loop_
_geom_torsion_atom_site_label_1
_geom_torsion_atom_site_label_2
_geom_torsion_atom_site_label_3
_geom_torsion_atom_site_label_4
_geom_torsion
F3 C6 C5 Br3 -0.4(2)
F3 C6 C5 C4 179.09(15)
F3 C6 C1 Br1 2.9(2)
F3 C6 C1 C2 -179.03(15)
F1 C2 C3 Br2 -2.5(2)
F1 C2 C3 C4 178.60(15)
F1 C2 C1 Br1 -1.6(2)
F1 C2 C1 C6 -179.67(15)
F2 C4 C5 Br3 -0.5(2)
F2 C4 C5 C6 -179.99(15)
F2 C4 C3 Br2 2.1(2)
F2 C4 C3 C2 -179.00(15)
C11 C10 C9 C8 0.1(3)
C11 C20 C7 C8 0.1(3)
C11 C12 C13 C14 -179.08(18)
C19 C20 C7 C8 179.79(17)
C10 C11 C20 C19 -179.76(16)
C10 C11 C20 C7 0.0(3)
C10 C11 C12 C17 -179.48(16)
C10 C11 C12 C13 0.2(3)
C10 C9 C8 C7 -0.1(3)
C17 C12 C13 C14 0.6(3)
C17 C16 C15 C14 0.0(3)
C5 C6 C1 Br1 -177.10(13)
C5 C6 C1 C2 1.0(3)
C5 C4 C3 Br2 -177.66(13)
C5 C4 C3 C2 1.2(3)
C3 C2 C1 Br1 178.15(14)
C3 C2 C1 C6 0.1(3)
C3 C4 C5 Br3 179.30(13)
C3 C4 C5 C6 -0.2(3)
C18 C19 C20 C11 -0.2(3)
C18 C19 C20 C7 -179.94(18)
C18 C17 C12 C11 -1.3(3)
C18 C17 C12 C13 179.00(17)
C18 C17 C16 C15 -179.31(18)
C20 C11 C10 C9 -0.1(3)
C20 C11 C12 C17 0.5(2)
C20 C11 C12 C13 -179.86(17)
C20 C19 C18 C17 -0.6(3)
C20 C7 C8 C9 0.0(3)
C1 C6 C5 Br3 179.59(13)
C1 C6 C5 C4 -0.9(3)
C1 C2 C3 Br2 177.72(14)
C1 C2 C3 C4 -1.1(3)
C12 C11 C10 C9 179.86(17)
C12 C11 C20 C19 0.3(2)
C12 C11 C20 C7 -179.97(16)
C12 C17 C18 C19 1.4(3)
C12 C17 C16 C15 1.0(3)
C12 C13 C14 C15 0.4(3)
C16 C17 C18 C19 -178.29(18)
C16 C17 C12 C11 178.41(16)
C16 C17 C12 C13 -1.3(3)
C16 C15 C14 C13 -0.8(3)
